data_2222840
loop_
_publ_author_name
'Sharif, Shahzad'
'Khan, Islam Ullah'
'Arshad, Muhammad Nadeem'
'Sheikh, Tahir Ali'
'Qureshi, Muhammad Zahid'

_publ_section_title
;
 <i>S</i>-1,3-Benzothiazol-2-yl
 (2<i>Z</i>)-2-(2-amino-1,3-thiazol-4-yl)-2-(methoxyimino)ethanethioate
;
_journal_coeditor_code PV2172
_journal_issue 8
_journal_name_full 'Acta Crystallographica Section E'
_journal_page_first o1805
_journal_paper_doi 10.1107/S1600536809025616
_journal_volume 65
_journal_year 2009
_chemical_formula_iupac 'C13 H10 N4 O2 S3'
_chemical_formula_moiety 'C13 H10 N4 O2 S3'
_chemical_formula_sum 'C13 H10 N4 O2 S3'
_chemical_formula_weight 350.43
_chemical_name_systematic
;
<i>S</i>-1,3-Benzothiazol-2-yl
(2<i>Z</i>)-2-(2-amino-1,3-thiazol-4-yl)-2-(methoxyimino)ethanethioate
;
_space_group_IT_number 14
_symmetry_cell_setting monoclinic
_symmetry_space_group_name_Hall '-P 2ybc'
_symmetry_space_group_name_H-M 'P 1 21/c 1'
_atom_sites_solution_hydrogens geom
_atom_sites_solution_primary direct
_atom_sites_solution_secondary difmap
_audit_creation_method SHELXL-97
_cell_angle_alpha 90.00
_cell_angle_beta 90.001(3)
_cell_angle_gamma 90.00
_cell_formula_units_Z 4
_cell_length_a 13.9725(9)
_cell_length_b 5.0156(3)
_cell_length_c 21.7664(14)
_cell_measurement_reflns_used 2744
_cell_measurement_temperature 296(2)
_cell_measurement_theta_max 22.79
_cell_measurement_theta_min 2.37
_cell_volume 1525.40(17)
_computing_cell_refinement 'SAINT (Bruker, 2007)'
_computing_data_collection 'APEX2 (Bruker, 2007)'
_computing_data_reduction 'SAINT (Bruker, 2007)'
_computing_molecular_graphics 'ORTEP-3 for Windows (Farrugia, 1997) and PLATON (Spek, 2009)'
_computing_publication_material
;
WinGX (Farrugia, 1999) and PLATON (Spek, 2009)
;
_computing_structure_refinement 'SHELXL97 (Sheldrick, 2008)'
_computing_structure_solution 'SHELXS97 (Sheldrick, 2008)'
_diffrn_ambient_temperature 296(2)
_diffrn_measured_fraction_theta_full 0.995
_diffrn_measured_fraction_theta_max 0.995
_diffrn_measurement_device_type 'Bruker Kappa APEXII CCD'
_diffrn_measurement_method '\f and \w'
_diffrn_radiation_monochromator graphite
_diffrn_radiation_source 'fine-focus sealed tube'
_diffrn_radiation_type MoK\a
_diffrn_radiation_wavelength 0.71073
_diffrn_reflns_av_R_equivalents 0.0538
_diffrn_reflns_av_sigmaI/netI 0.0678
_diffrn_reflns_limit_h_max 18
_diffrn_reflns_limit_h_min -18
_diffrn_reflns_limit_k_max 6
_diffrn_reflns_limit_k_min -6
_diffrn_reflns_limit_l_max 28
_diffrn_reflns_limit_l_min -29
_diffrn_reflns_number 16828
_diffrn_reflns_theta_full 28.44
_diffrn_reflns_theta_max 28.44
_diffrn_reflns_theta_min 1.46
_diffrn_standards_number 0
_exptl_absorpt_coefficient_mu 0.497
_exptl_absorpt_correction_T_max 0.9720
_exptl_absorpt_correction_T_min 0.9412
_exptl_absorpt_correction_type multi-scan
_exptl_absorpt_process_details '(SADABS; Bruker, 2007)'
_exptl_crystal_colour 'light yellow'
_exptl_crystal_density_diffrn 1.526
_exptl_crystal_density_method 'not measured'
_exptl_crystal_description prism
_exptl_crystal_F_000 720
_exptl_crystal_size_max 0.31
_exptl_crystal_size_mid 0.11
_exptl_crystal_size_min 0.07
_refine_diff_density_max 0.345
_refine_diff_density_min -0.340
_refine_ls_extinction_method none
_refine_ls_goodness_of_fit_ref 1.028
_refine_ls_hydrogen_treatment constr
_refine_ls_matrix_type full
_refine_ls_number_parameters 200
_refine_ls_number_reflns 3829
_refine_ls_number_restraints 0
_refine_ls_restrained_S_all 1.028
_refine_ls_R_factor_all 0.1135
_refine_ls_R_factor_gt 0.0463
_refine_ls_shift/su_max 0.001
_refine_ls_shift/su_mean 0.000
_refine_ls_structure_factor_coef Fsqd
_refine_ls_weighting_details 'calc w=1/[\s^2^(Fo^2^)+(0.0695P)^2^] where P=(Fo^2^+2Fc^2^)/3'
_refine_ls_weighting_scheme calc
_refine_ls_wR_factor_gt 0.1078
_refine_ls_wR_factor_ref 0.1449
_reflns_number_gt 2096
_reflns_number_total 3829
_reflns_threshold_expression I>2\s(I)
_cod_data_source_file pv2172.cif
_cod_data_source_block I
_cod_depositor_comments
;
The following automatic conversions were performed:
'_symmetry_cell_setting' value 'Monoclinic' changed to 'monoclinic'
according to '/home/saulius/struct/CIF-dictionaries/cif_core.dic'
dictionary named 'cif_core.dic' version 2.4.1 from 2010-06-29.

Automatic conversion script
Id: cif_fix_enum 1527 2010-12-29 10:47:43Z saulius 

The following automatic conversions were performed:

'_symmetry_cell_setting' value 'Monoclinic' changed to 'monoclinic'
according to /home/saulius/struct/CIF-dictionaries/cif_core.dic
dictionary named 'cif_core.dic' version 2.4.1 from 2010-06-29.

Automatic conversion script
Id: cif_fix_values 1715 2011-07-08 13:25:40Z adriana 
;
_cod_original_sg_symbol_H-M 'P 21/c'
_cod_database_code 2222840
_cod_database_fobs_code 2222840

loop_
_symmetry_equiv_pos_as_xyz
'x, y, z'
'-x, y+1/2, -z+1/2'
'-x, -y, -z'
'x, -y-1/2, z-1/2'

loop_
_atom_site_type_symbol
_atom_site_label
_atom_site_fract_x
_atom_site_fract_y
_atom_site_fract_z
_atom_site_U_iso_or_equiv
_atom_site_adp_type
_atom_site_calc_flag
_atom_site_refinement_flags
_atom_site_occupancy
_atom_site_disorder_assembly
_atom_site_disorder_group
S S1 1.09909(5) 0.53325(15) 0.33403(3) 0.0473(2) Uani d . 1 . .
S S2 0.82219(5) 1.20705(16) 0.47275(4) 0.0481(2) Uani d . 1 . .
S S3 0.62042(6) 1.30442(19) 0.51641(4) 0.0658(3) Uani d . 1 . .
O O1 0.73807(14) 0.7981(4) 0.41758(10) 0.0515(6) Uani d . 1 . .
O O2 0.76884(15) 1.2729(4) 0.32595(10) 0.0599(6) Uani d . 1 . .
N N1 0.97196(15) 0.6544(4) 0.41510(10) 0.0342(5) Uani d . 1 . .
N N2 0.85575(16) 1.1371(5) 0.31772(11) 0.0457(6) Uani d . 1 . .
N N3 1.07870(17) 0.3179(5) 0.44609(11) 0.0508(7) Uani d . 1 . .
H H3A 1.0515 0.3001 0.4813 0.061 Uiso calc R 1 . .
H H3B 1.1273 0.2209 0.4368 0.061 Uiso calc R 1 . .
N N4 0.73303(16) 0.9626(5) 0.56704(11) 0.0468(6) Uani d . 1 . .
C C1 1.04521(18) 0.4975(5) 0.40561(12) 0.0352(6) Uani d . 1 . .
C C2 1.0159(2) 0.7693(5) 0.31617(13) 0.0428(7) Uani d . 1 . .
H H1 1.0129 0.8598 0.2789 0.051 Uiso calc R 1 . .
C C3 0.95521(18) 0.8065(5) 0.36329(12) 0.0340(6) Uani d . 1 . .
C C4 0.87134(19) 0.9811(5) 0.36324(12) 0.0370(6) Uani d . 1 . .
C C5 0.80041(19) 0.9594(5) 0.41574(13) 0.0379(7) Uani d . 1 . .
C C6 0.72758(19) 1.1345(6) 0.52336(14) 0.0427(7) Uani d . 1 . .
C C7 0.5768(2) 1.1236(6) 0.57791(14) 0.0516(8) Uani d . 1 . .
C C8 0.6472(2) 0.9518(6) 0.59907(14) 0.0451(7) Uani d . 1 . .
C C9 0.6272(2) 0.7821(7) 0.64769(16) 0.0641(10) Uani d . 1 . .
H H10 0.6733 0.6639 0.6622 0.077 Uiso calc R 1 . .
C C10 0.5376(3) 0.7925(8) 0.67398(17) 0.0729(11) Uani d . 1 . .
H H9 0.5232 0.6798 0.7066 0.088 Uiso calc R 1 . .
C C11 0.4697(3) 0.9652(8) 0.65302(19) 0.0755(11) Uani d . 1 . .
H H8 0.4099 0.9676 0.6719 0.091 Uiso calc R 1 . .
C C12 0.4867(2) 1.1338(8) 0.60535(19) 0.0762(11) Uani d . 1 . .
H H7 0.4400 1.2516 0.5916 0.091 Uiso calc R 1 . .
C C13 0.7520(3) 1.4460(6) 0.27606(16) 0.0641(10) Uani d . 1 . .
H H11A 0.8078 1.5537 0.2691 0.096 Uiso calc R 1 . .
H H11B 0.6985 1.5590 0.2852 0.096 Uiso calc R 1 . .
H H11C 0.7384 1.3431 0.2399 0.096 Uiso calc R 1 . .

loop_
_atom_site_aniso_label
_atom_site_aniso_U_11
_atom_site_aniso_U_22
_atom_site_aniso_U_33
_atom_site_aniso_U_12
_atom_site_aniso_U_13
_atom_site_aniso_U_23
S1 0.0469(4) 0.0640(5) 0.0309(4) 0.0148(4) 0.0129(3) 0.0034(4)
S2 0.0494(5) 0.0563(5) 0.0387(5) -0.0072(4) 0.0129(4) -0.0009(4)
S3 0.0557(5) 0.0812(6) 0.0605(6) 0.0223(4) 0.0143(4) 0.0168(5)
O1 0.0441(12) 0.0557(12) 0.0547(15) -0.0042(10) 0.0139(10) -0.0033(10)
O2 0.0565(13) 0.0793(15) 0.0439(14) 0.0303(11) 0.0118(11) 0.0226(11)
N1 0.0349(12) 0.0442(13) 0.0236(13) 0.0022(10) 0.0041(10) 0.0040(10)
N2 0.0469(14) 0.0550(14) 0.0353(15) 0.0137(12) 0.0067(11) 0.0056(12)
N3 0.0567(16) 0.0613(15) 0.0342(15) 0.0246(13) 0.0114(12) 0.0107(13)
N4 0.0419(14) 0.0621(15) 0.0363(15) 0.0042(12) 0.0108(11) 0.0046(13)
C1 0.0354(14) 0.0429(15) 0.0274(15) -0.0001(12) 0.0043(12) -0.0033(13)
C2 0.0465(16) 0.0536(17) 0.0283(16) 0.0077(13) 0.0091(13) 0.0076(13)
C3 0.0369(14) 0.0399(14) 0.0251(15) -0.0006(12) 0.0031(12) 0.0006(12)
C4 0.0399(15) 0.0444(16) 0.0266(16) 0.0013(12) 0.0046(12) 0.0021(13)
C5 0.0359(14) 0.0439(16) 0.0339(17) 0.0095(13) 0.0040(12) 0.0060(13)
C6 0.0391(15) 0.0539(17) 0.0351(17) 0.0019(13) 0.0079(13) -0.0053(14)
C7 0.0427(16) 0.069(2) 0.043(2) -0.0017(15) 0.0105(14) -0.0055(16)
C8 0.0426(16) 0.0606(19) 0.0320(17) -0.0018(14) 0.0081(13) -0.0045(15)
C9 0.060(2) 0.084(2) 0.049(2) -0.0032(18) 0.0113(17) 0.0124(19)
C10 0.077(3) 0.095(3) 0.046(2) -0.021(2) 0.020(2) 0.006(2)
C11 0.052(2) 0.109(3) 0.066(3) -0.010(2) 0.0231(19) -0.011(2)
C12 0.047(2) 0.109(3) 0.072(3) 0.013(2) 0.0178(19) 0.001(2)
C13 0.075(2) 0.066(2) 0.052(2) 0.0228(18) -0.0030(18) 0.0160(18)

loop_
_atom_type_symbol
_atom_type_description
_atom_type_scat_dispersion_real
_atom_type_scat_dispersion_imag
_atom_type_scat_source
C C 0.0033 0.0016 'International Tables Vol C Tables 4.2.6.8 and 6.1.1.4'
H H 0.0000 0.0000 'International Tables Vol C Tables 4.2.6.8 and 6.1.1.4'
N N 0.0061 0.0033 'International Tables Vol C Tables 4.2.6.8 and 6.1.1.4'
O O 0.0106 0.0060 'International Tables Vol C Tables 4.2.6.8 and 6.1.1.4'
S S 0.1246 0.1234 'International Tables Vol C Tables 4.2.6.8 and 6.1.1.4'

loop_
_geom_angle_atom_site_label_1
_geom_angle_atom_site_label_2
_geom_angle_atom_site_label_3
_geom_angle_site_symmetry_1
_geom_angle_site_symmetry_3
_geom_angle
_geom_angle_publ_flag
C2 S1 C1 . . 88.90(13) ?
C6 S2 C5 . . 99.42(13) ?
C7 S3 C6 . . 88.79(15) ?
N2 O2 C13 . . 110.1(2) ?
C1 N1 C3 . . 109.6(2) ?
C4 N2 O2 . . 110.2(2) ?
C1 N3 H3A . . 120.0 ?
C1 N3 H3B . . 120.0 ?
H3A N3 H3B . . 120.0 ?
C6 N4 C8 . . 110.3(2) ?
N1 C1 N3 . . 124.9(2) ?
N1 C1 S1 . . 114.7(2) ?
N3 C1 S1 . . 120.37(19) ?
C3 C2 S1 . . 110.7(2) ?
C3 C2 H1 . . 124.7 ?
S1 C2 H1 . . 124.7 ?
C2 C3 N1 . . 116.1(2) ?
C2 C3 C4 . . 126.0(2) ?
N1 C3 C4 . . 117.8(2) ?
N2 C4 C3 . . 120.2(2) ?
N2 C4 C5 . . 121.0(2) ?
C3 C4 C5 . . 118.7(2) ?
O1 C5 C4 . . 123.6(3) ?
O1 C5 S2 . . 125.2(2) ?
C4 C5 S2 . . 111.29(19) ?
N4 C6 S3 . . 116.5(2) ?
N4 C6 S2 . . 123.9(2) ?
S3 C6 S2 . . 119.61(18) ?
C8 C7 C12 . . 121.4(3) ?
C8 C7 S3 . . 109.5(2) ?
C12 C7 S3 . . 129.1(3) ?
C9 C8 C7 . . 119.5(3) ?
C9 C8 N4 . . 125.6(3) ?
C7 C8 N4 . . 115.0(3) ?
C10 C9 C8 . . 118.5(3) ?
C10 C9 H10 . . 120.8 ?
C8 C9 H10 . . 120.8 ?
C11 C10 C9 . . 121.2(4) ?
C11 C10 H9 . . 119.4 ?
C9 C10 H9 . . 119.4 ?
C12 C11 C10 . . 121.9(3) ?
C12 C11 H8 . . 119.1 ?
C10 C11 H8 . . 119.1 ?
C11 C12 C7 . . 117.5(4) ?
C11 C12 H7 . . 121.2 ?
C7 C12 H7 . . 121.2 ?
O2 C13 H11A . . 109.5 ?
O2 C13 H11B . . 109.5 ?
H11A C13 H11B . . 109.5 ?
O2 C13 H11C . . 109.5 ?
H11A C13 H11C . . 109.5 ?
H11B C13 H11C . . 109.5 ?

loop_
_geom_bond_atom_site_label_1
_geom_bond_atom_site_label_2
_geom_bond_site_symmetry_2
_geom_bond_distance
_geom_bond_publ_flag
S1 C2 . 1.704(3) ?
S1 C1 . 1.740(3) ?
S2 C6 . 1.759(3) ?
S2 C5 . 1.782(3) ?
S3 C7 . 1.728(3) ?
S3 C6 . 1.729(3) ?
O1 C5 . 1.190(3) ?
O2 N2 . 1.404(3) ?
O2 C13 . 1.410(4) ?
N1 C1 . 1.308(3) ?
N1 C3 . 1.382(3) ?
N2 C4 . 1.281(3) ?
N3 C1 . 1.344(3) ?
N3 H3A . 0.8600 ?
N3 H3B . 0.8600 ?
N4 C6 . 1.286(4) ?
N4 C8 . 1.388(3) ?
C2 C3 . 1.344(4) ?
C2 H1 . 0.9300 ?
C3 C4 . 1.463(4) ?
C4 C5 . 1.517(3) ?
C7 C8 . 1.387(4) ?
C7 C12 . 1.394(4) ?
C8 C9 . 1.387(4) ?
C9 C10 . 1.378(5) ?
C9 H10 . 0.9300 ?
C10 C11 . 1.364(5) ?
C10 H9 . 0.9300 ?
C11 C12 . 1.360(5) ?
C11 H8 . 0.9300 ?
C12 H7 . 0.9300 ?
C13 H11A . 0.9600 ?
C13 H11B . 0.9600 ?
C13 H11C . 0.9600 ?

loop_
_geom_hbond_atom_site_label_D
_geom_hbond_atom_site_label_H
_geom_hbond_atom_site_label_A
_geom_hbond_site_symmetry_A
_geom_hbond_distance_DH
_geom_hbond_distance_HA
_geom_hbond_distance_DA
_geom_hbond_angle_DHA
_geom_hbond_publ_flag
N3 H3A N1 3_766 0.86 2.29 3.106(3) 158 yes
N3 H3B N4 3_766 0.86 2.16 2.997(3) 165 yes
C12 H7 O1 3_676 0.93 2.51 3.198(3) 131 yes

loop_
_geom_torsion_atom_site_label_1
_geom_torsion_atom_site_label_2
_geom_torsion_atom_site_label_3
_geom_torsion_atom_site_label_4
_geom_torsion_site_symmetry_1
_geom_torsion_site_symmetry_2
_geom_torsion_site_symmetry_3
_geom_torsion_site_symmetry_4
_geom_torsion
_geom_torsion_publ_flag
C13 O2 N2 C4 . . . . 179.6(3) ?
C3 N1 C1 N3 . . . . -177.9(3) ?
C3 N1 C1 S1 . . . . 1.6(3) ?
C2 S1 C1 N1 . . . . -1.1(2) ?
C2 S1 C1 N3 . . . . 178.4(2) ?
C1 S1 C2 C3 . . . . 0.3(2) ?
S1 C2 C3 N1 . . . . 0.6(3) ?
S1 C2 C3 C4 . . . . -176.0(2) ?
C1 N1 C3 C2 . . . . -1.4(3) ?
C1 N1 C3 C4 . . . . 175.5(2) ?
O2 N2 C4 C3 . . . . 176.5(2) ?
O2 N2 C4 C5 . . . . 0.7(4) ?
C2 C3 C4 N2 . . . . -7.4(4) ?
N1 C3 C4 N2 . . . . 176.1(2) ?
C2 C3 C4 C5 . . . . 168.5(3) ?
N1 C3 C4 C5 . . . . -8.1(4) ?
N2 C4 C5 O1 . . . . 92.6(3) ?
C3 C4 C5 O1 . . . . -83.3(3) ?
N2 C4 C5 S2 . . . . -86.7(3) ?
C3 C4 C5 S2 . . . . 97.4(2) ?
C6 S2 C5 O1 . . . . -1.4(3) ?
C6 S2 C5 C4 . . . . 177.9(2) ?
C8 N4 C6 S3 . . . . 0.8(3) ?
C8 N4 C6 S2 . . . . 179.6(2) ?
C7 S3 C6 N4 . . . . -0.9(3) ?
C7 S3 C6 S2 . . . . -179.7(2) ?
C5 S2 C6 N4 . . . . 87.6(3) ?
C5 S2 C6 S3 . . . . -93.60(19) ?
C6 S3 C7 C8 . . . . 0.7(2) ?
C6 S3 C7 C12 . . . . -179.4(4) ?
C12 C7 C8 C9 . . . . 1.4(5) ?
S3 C7 C8 C9 . . . . -178.6(3) ?
C12 C7 C8 N4 . . . . 179.6(3) ?
S3 C7 C8 N4 . . . . -0.4(3) ?
C6 N4 C8 C9 . . . . 177.9(3) ?
C6 N4 C8 C7 . . . . -0.3(4) ?
C7 C8 C9 C10 . . . . -0.8(5) ?
N4 C8 C9 C10 . . . . -178.8(3) ?
C8 C9 C10 C11 . . . . 0.0(6) ?
C9 C10 C11 C12 . . . . 0.2(6) ?
C10 C11 C12 C7 . . . . 0.4(6) ?
C8 C7 C12 C11 . . . . -1.2(6) ?
S3 C7 C12 C11 . . . . 178.8(3) ?

loop_
_cod_related_entry_id
_cod_related_entry_database
_cod_related_entry_code
1 ChemSpider 4642899
